data_1502702
loop_
_publ_author_name
'Mart\'inez Casado, F J'
'Ramos Riesco, M.'
'da Silva, I.'
'Labrador, A.'
'Redondo, M. I.'
'Garc\'ia P\'erez, M V'
'L\'opez-Andr\'es, S'
'Rodr\'iguez Cheda, J A'

_publ_section_title
;
 Thermal and structural study of the crystal phases and mesophases in the
 lithium and thallium(i) propanoates and pentanoates binary systems:
 formation of mixed salts and stabilization of the ionic liquid crystal
 phase.
;
_journal_issue 31
_journal_name_full 'The journal of physical chemistry. B'
_journal_page_first 10075
_journal_page_last 10085
_journal_paper_doi 10.1021/jp1031702
_journal_volume 114
_journal_year 2010
_chemical_formula_moiety '(Tl)+, 2(Li)+, 3(C5 O2)-'
_chemical_formula_sum 'C15 Li2 O6 Tl'
_chemical_formula_weight 494.43
_chemical_name_common 'Dilithium and thallium(I) propanoate'
_chemical_name_systematic ' Dilithium and thallium(I) tripropanoate'
_space_group_IT_number 14
_symmetry_cell_setting monoclinic
_symmetry_space_group_name_Hall '-P 2ybc'
_symmetry_space_group_name_H-M 'P 1 21/c 1'
_cell_angle_alpha 90.00000
_cell_angle_beta 91.3425(12)
_cell_angle_gamma 90.00000
_cell_formula_units_Z 4
_cell_length_a 4.92085(7)
_cell_length_b 12.03031(19)
_cell_length_c 33.8289(4)
_cell_measurement_temperature 298
_cell_volume 2002.10(5)
_computing_structure_refinement FULLPROF
_computing_structure_solution FOX
_diffrn_ambient_temperature 298
_diffrn_detector 'scintillation counter'
_diffrn_radiation_monochromator 'Si 111'
_diffrn_radiation_type Synchrotron
_diffrn_radiation_wavelength 0.8266
_diffrn_source Synchrotron
_exptl_absorpt_coefficient_mu 3.75
_exptl_absorpt_correction_type cylinder
_exptl_crystal_density_diffrn 1.6402
_pd_block_diffractogram_id LiTlC5_1
_pd_instr_location 'ESRF, SpLine Beamline BM25'
_pd_meas_2theta_range_inc 0.014998
_pd_meas_2theta_range_max 49.98338
_pd_meas_2theta_range_min 0.99991
_pd_meas_number_of_points 3267
_pd_meas_scan_method step
_pd_proc_2theta_range_inc 0.014998
_pd_proc_2theta_range_max 49.9712
_pd_proc_2theta_range_min 0.9877
_pd_proc_ls_pref_orient_corr ' ?'
_pd_proc_ls_prof_R_factor 0.9642
_pd_proc_ls_prof_wR_expected 1.3635
_pd_proc_ls_prof_wR_factor 1.3831
_pd_proc_wavelength 0.826600
_pd_spec_mounting 'quartz capillary'
_pd_spec_mount_mode transmission
_pd_spec_shape cylinder
_refine_ls_goodness_of_fit_all 1.0144
_refine_ls_number_parameters 96
_refine_ls_number_reflns 2675
_refine_ls_number_restraints 2
_refine_ls_R_I_factor 3.5258
_cod_data_source_file jp1031702_si_003.cif
_cod_data_source_block LiTlC5
_cod_depositor_comments
;
The following automatic conversions were performed:

'_symmetry_cell_setting' value 'Monoclinic' changed to 'monoclinic'
according to /home/saulius/struct/CIF-dictionaries/cif_core.dic
dictionary named 'cif_core.dic' version 2.4.2 from 2011-04-26.

Automatic conversion script
Id: cif_fix_values 1715 2011-07-08 13:25:40Z adriana 
;
_cod_original_sg_symbol_H-M 'P 21/C'
_cod_database_code 1502702
_pd_proc_ls_prof_cr_factor 8.7706
_pd_proc_ls_prof_cwr_factor 6.6391
_pd_proc_ls_prof_cwr_expected 6.5448
_pd_proc_ls_prof_chi2 1.0290
_pd_proc_ls_prof_echi2 1.0483

loop_
_symmetry_equiv_pos_as_xyz
x,y,z
-x,y+1/2,-z+1/2
-x,-y,-z
x,-y+1/2,z+1/2

loop_
_atom_site_label
_atom_site_fract_x
_atom_site_fract_y
_atom_site_fract_z
_atom_site_U_iso_or_equiv
_atom_site_occupancy
_atom_site_adp_type
_atom_site_type_symbol
Li1 1.23560 0.22480 0.72270 0.03800 1.00000 Uiso Li
Li2 0.79910 0.17080 0.78130 0.03800 1.00000 Uiso Li
Tl1 1.22640 -0.04750 0.74606 0.05749 1.00000 Uiso Tl
C1 0.73651 0.12044 0.62093 0.03800 1.00000 Uiso C
C2 0.86432 0.07595 0.58438 0.03800 1.00000 Uiso C
C3 0.71047 0.11918 0.54874 0.03800 1.00000 Uiso C
O1 0.95558 0.13816 0.72483 0.03800 1.00000 Uiso O
O2 0.56408 0.15039 0.69014 0.03800 1.00000 Uiso O
C4 0.81876 0.12565 0.69255 0.03800 1.00000 Uiso C
C5 0.94937 0.08563 0.65658 0.03800 1.00000 Uiso C
C6 0.83707 -0.10657 0.88669 0.03800 1.00000 Uiso C
C7 0.63144 -0.04585 0.91054 0.03800 1.00000 Uiso C
C8 0.74459 -0.02927 0.95200 0.03800 1.00000 Uiso C
O3 0.88683 0.03948 0.80664 0.03800 1.00000 Uiso O
O4 0.83371 -0.14058 0.80055 0.03800 1.00000 Uiso O
C9 0.80154 -0.04871 0.81767 0.03800 1.00000 Uiso C
C10 0.62703 -0.05798 0.85646 0.03800 1.00000 Uiso C
C11 1.26105 0.28620 0.88140 0.03800 1.00000 Uiso C
C12 1.41259 0.26277 0.91952 0.03800 1.00000 Uiso C
C13 1.21530 0.26175 0.95257 0.03800 1.00000 Uiso C
O5 1.04025 0.28905 0.79887 0.03800 1.00000 Uiso O
O6 1.41921 0.23040 0.77258 0.03800 1.00000 Uiso O
C14 1.28863 0.25861 0.80118 0.03800 1.00000 Uiso C
C15 1.42137 0.26440 0.84035 0.03800 1.00000 Uiso C

loop_
_atom_type_symbol
_atom_type_scat_Cromer_Mann_a1
_atom_type_scat_Cromer_Mann_b1
_atom_type_scat_Cromer_Mann_a2
_atom_type_scat_Cromer_Mann_b2
_atom_type_scat_Cromer_Mann_a3
_atom_type_scat_Cromer_Mann_b3
_atom_type_scat_Cromer_Mann_a4
_atom_type_scat_Cromer_Mann_b4
_atom_type_scat_Cromer_Mann_c
_atom_type_scat_dispersion_real
_atom_type_scat_dispersion_imag
_atom_type_scat_source
li 1.12820 3.95460 0.75080 1.05240 0.61750 85.39050 0.46530 168.26100 0.03770 0.00000 0.00000 International_Tables_for_Crystallography_Vol.C(1991)_Tables_6.1.1.4_and_6.1.1.5
tl 27.54460 0.65515 19.15840 8.70751 15.53800 1.96347 5.52593 45.81490 13.17460 -3.55600 9.65900 International_Tables_for_Crystallography_Vol.C(1991)_Tables_6.1.1.4_and_6.1.1.5
c 2.31000 20.84390 1.02000 10.20750 1.58860 0.56870 0.86500 51.65120 0.21560 0.00200 0.00200 International_Tables_for_Crystallography_Vol.C(1991)_Tables_6.1.1.4_and_6.1.1.5
o 3.04850 13.27710 2.28680 5.70110 1.54630 0.32390 0.86700 32.90890 0.25080 0.00800 0.00600 International_Tables_for_Crystallography_Vol.C(1991)_Tables_6.1.1.4_and_6.1.1.5
